data_7246176
loop_
_publ_author_name
'Bano, Kulsum'
'Sharma, Jyoti'
'Jain, Archana'
'Tsurugi, Hayato'
'Panda, Tarun K.'

_publ_section_title
;
 A binuclear aluminium complex as a single competent catalyst for
 efficient synthesis of urea, biuret, isourea, isothiourea,
 phosphorylguanidine, and quinazolinones
;
_journal_issue 5
_journal_name_full 'RSC Advances'
_journal_page_first 3020
_journal_page_last 3032
_journal_paper_doi 10.1039/D2RA07714K
_journal_volume 13
_journal_year 2023
_chemical_formula_moiety 'C18 H23 N2 O P Se'
_chemical_formula_sum 'C18 H23 N2 O P Se'
_chemical_formula_weight 393.31
_space_group_crystal_system monoclinic
_space_group_IT_number 14
_space_group_name_Hall '-P 2ybc'
_space_group_name_H-M_alt 'P 1 21/c 1'
_atom_sites_solution_hydrogens geom
_audit_creation_method SHELXL-2018/3
_audit_update_record
;
2022-02-13 deposited with the CCDC.	2022-12-22 downloaded from the CCDC.
;
_cell_angle_alpha 90
_cell_angle_beta 109.255(5)
_cell_angle_gamma 90
_cell_formula_units_Z 4
_cell_length_a 6.8367(3)
_cell_length_b 28.7426(13)
_cell_length_c 9.8648(6)
_cell_measurement_reflns_used 1548
_cell_measurement_temperature 293(2)
_cell_measurement_theta_max 68.7450
_cell_measurement_theta_min 3.0860
_cell_volume 1830.04(17)
_computing_molecular_graphics WinGx
_computing_publication_material 'ORTEP 3'
_computing_structure_refinement 'SHELXL-2018/3 (Sheldrick, 2018)'
_computing_structure_solution 'SHELXL-2018/3 (Sheldrick, 2018)'
_diffrn_ambient_temperature 293(2)
_diffrn_measured_fraction_theta_full 0.803
_diffrn_measured_fraction_theta_max 0.784
_diffrn_measurement_device_type 'SuperNova, Dual, Cu at home/near, Eos'
_diffrn_radiation_type CuK\a
_diffrn_radiation_wavelength 1.54184
_diffrn_reflns_av_R_equivalents 0.0176
_diffrn_reflns_av_unetI/netI 0.0293
_diffrn_reflns_Laue_measured_fraction_full 0.803
_diffrn_reflns_Laue_measured_fraction_max 0.784
_diffrn_reflns_limit_h_max 5
_diffrn_reflns_limit_h_min -8
_diffrn_reflns_limit_k_max 34
_diffrn_reflns_limit_k_min -25
_diffrn_reflns_limit_l_max 11
_diffrn_reflns_limit_l_min -11
_diffrn_reflns_number 3911
_diffrn_reflns_point_group_measured_fraction_full 0.803
_diffrn_reflns_point_group_measured_fraction_max 0.784
_diffrn_reflns_theta_full 67.684
_diffrn_reflns_theta_max 70.109
_diffrn_reflns_theta_min 3.075
_diffrn_source 'micro-focus sealed X-ray tube'
_exptl_absorpt_coefficient_mu 3.642
_exptl_absorpt_correction_T_max 1.00000
_exptl_absorpt_correction_T_min 0.59912
_exptl_absorpt_correction_type multi-scan
_exptl_crystal_colour colrless
_exptl_crystal_density_diffrn 1.428
_exptl_crystal_description block
_exptl_crystal_F_000 808
_exptl_crystal_size_max 0.29
_exptl_crystal_size_mid 0.23
_exptl_crystal_size_min 0.19
_refine_diff_density_max 0.486
_refine_diff_density_min -0.367
_refine_diff_density_rms 0.053
_refine_ls_extinction_method none
_refine_ls_goodness_of_fit_ref 1.198
_refine_ls_hydrogen_treatment constr
_refine_ls_matrix_type full
_refine_ls_number_parameters 208
_refine_ls_number_reflns 2720
_refine_ls_number_restraints 0
_refine_ls_restrained_S_all 1.198
_refine_ls_R_factor_all 0.0564
_refine_ls_R_factor_gt 0.0474
_refine_ls_shift/su_max 0.000
_refine_ls_shift/su_mean 0.000
_refine_ls_structure_factor_coef Fsqd
_refine_ls_weighting_details 'w=1/[\s^2^(Fo^2^)+(0.0346P)^2^+2.7709P] where P=(Fo^2^+2Fc^2^)/3'
_refine_ls_weighting_scheme calc
_refine_ls_wR_factor_gt 0.1164
_refine_ls_wR_factor_ref 0.1214
_reflns_Friedel_coverage 0.000
_reflns_number_gt 2343
_reflns_number_total 2720
_reflns_threshold_expression 'I > 2\s(I)'
_cod_data_source_file d2ra07714k2.cif
_cod_data_source_block 8952
_cod_original_sg_symbol_H-M 'P 21/c'
_cod_database_code 7246176
_shelx_shelxl_version_number 2018/3
_shelx_space_group_comment
;
The symmetry employed for this shelxl refinement is uniquely defined
by the following loop, which should always be used as a source of
symmetry information in preference to the above space-group names.
They are only intended as comments.
;

loop_
_space_group_symop_operation_xyz
'x, y, z'
'-x, y+1/2, -z+1/2'
'-x, -y, -z'
'x, -y-1/2, z-1/2'

loop_
_atom_site_label
_atom_site_type_symbol
_atom_site_fract_x
_atom_site_fract_y
_atom_site_fract_z
_atom_site_U_iso_or_equiv
_atom_site_adp_type
_atom_site_occupancy
_atom_site_site_symmetry_order
_atom_site_calc_flag
_atom_site_refinement_flags_posn
_atom_site_refinement_flags_adp
_atom_site_refinement_flags_occupancy
_atom_site_disorder_assembly
_atom_site_disorder_group
Se1 Se 0.71855(8) 0.10674(2) 0.79105(7) 0.0626(2) Uani 1 1 d . . . . .
P1 P 0.43949(16) 0.12510(4) 0.82336(12) 0.0373(3) Uani 1 1 d . . . . .
O1 O -0.1242(7) -0.08770(13) 0.5441(4) 0.0758(12) Uani 1 1 d . . . . .
N1 N 0.2637(5) 0.08332(11) 0.8005(4) 0.0388(8) Uani 1 1 d . . . . .
H1 H 0.139179 0.086856 0.742793 0.047 Uiso 1 1 calc R U . . .
N2 N 0.0564(5) -0.01190(11) 0.7308(4) 0.0386(8) Uani 1 1 d . . . . .
C1 C 0.4816(7) 0.14448(14) 1.0056(5) 0.0411(10) Uani 1 1 d . . . . .
C2 C 0.3299(8) 0.13949(16) 1.0683(5) 0.0512(12) Uani 1 1 d . . . . .
H2 H 0.203094 0.126246 1.016541 0.061 Uiso 1 1 calc R U . . .
C3 C 0.3660(10) 0.15426(19) 1.2090(6) 0.0668(15) Uani 1 1 d . . . . .
H3 H 0.264373 0.150808 1.251812 0.080 Uiso 1 1 calc R U . . .
C4 C 0.5550(11) 0.1741(2) 1.2842(6) 0.0774(19) Uani 1 1 d . . . . .
H4 H 0.580364 0.183968 1.378253 0.093 Uiso 1 1 calc R U . . .
C5 C 0.7031(11) 0.1794(2) 1.2227(6) 0.0760(18) Uani 1 1 d . . . . .
H5 H 0.828655 0.193137 1.274416 0.091 Uiso 1 1 calc R U . . .
C6 C 0.6707(8) 0.16452(17) 1.0840(5) 0.0574(13) Uani 1 1 d . . . . .
H6 H 0.774403 0.167884 1.042991 0.069 Uiso 1 1 calc R U . . .
C7 C 0.2985(7) 0.17131(14) 0.7063(4) 0.0385(10) Uani 1 1 d . . . . .
C8 C 0.1029(7) 0.18392(16) 0.7063(5) 0.0505(12) Uani 1 1 d . . . . .
H8 H 0.042121 0.168282 0.764703 0.061 Uiso 1 1 calc R U . . .
C9 C -0.0013(8) 0.21974(17) 0.6192(6) 0.0583(13) Uani 1 1 d . . . . .
H9 H -0.132279 0.228301 0.619747 0.070 Uiso 1 1 calc R U . . .
C10 C 0.0858(9) 0.24277(17) 0.5323(6) 0.0612(15) Uani 1 1 d . . . . .
H10 H 0.013869 0.266744 0.473501 0.073 Uiso 1 1 calc R U . . .
C11 C 0.2780(10) 0.23063(19) 0.5316(6) 0.0727(17) Uani 1 1 d . . . . .
H11 H 0.337297 0.246418 0.472652 0.087 Uiso 1 1 calc R U . . .
C12 C 0.3852(9) 0.19489(18) 0.6185(6) 0.0609(14) Uani 1 1 d . . . . .
H12 H 0.516402 0.186721 0.617623 0.073 Uiso 1 1 calc R U . . .
C13 C 0.3288(7) 0.04024(14) 0.8822(5) 0.0438(11) Uani 1 1 d . . . . .
H13A H 0.400981 0.047852 0.982068 0.053 Uiso 1 1 calc R U . . .
H13B H 0.424806 0.023744 0.845729 0.053 Uiso 1 1 calc R U . . .
C14 C 0.1477(7) 0.00900(14) 0.8729(5) 0.0413(10) Uani 1 1 d . . . . .
H14A H 0.193389 -0.015558 0.943804 0.050 Uiso 1 1 calc R U . . .
H14B H 0.042470 0.026925 0.895773 0.050 Uiso 1 1 calc R U . . .
C15 C -0.1523(8) -0.02858(18) 0.7125(6) 0.0584(13) Uani 1 1 d . . . . .
H15A H -0.237956 -0.002836 0.722902 0.070 Uiso 1 1 calc R U . . .
H15B H -0.146996 -0.051404 0.786093 0.070 Uiso 1 1 calc R U . . .
C16 C -0.2462(9) -0.0504(2) 0.5655(6) 0.0720(16) Uani 1 1 d . . . . .
H16A H -0.384076 -0.061681 0.555095 0.086 Uiso 1 1 calc R U . . .
H16B H -0.259085 -0.026891 0.492400 0.086 Uiso 1 1 calc R U . . .
C17 C 0.0805(9) -0.07225(19) 0.5642(6) 0.0672(16) Uani 1 1 d . . . . .
H17A H 0.077432 -0.049494 0.490925 0.081 Uiso 1 1 calc R U . . .
H17B H 0.163562 -0.098400 0.553038 0.081 Uiso 1 1 calc R U . . .
C18 C 0.1802(8) -0.05076(16) 0.7106(5) 0.0535(12) Uani 1 1 d . . . . .
H18A H 0.192488 -0.073974 0.784314 0.064 Uiso 1 1 calc R U . . .
H18B H 0.318349 -0.039985 0.719437 0.064 Uiso 1 1 calc R U . . .

loop_
_atom_site_aniso_label
_atom_site_aniso_U_11
_atom_site_aniso_U_22
_atom_site_aniso_U_33
_atom_site_aniso_U_23
_atom_site_aniso_U_13
_atom_site_aniso_U_12
Se1 0.0460(3) 0.0679(4) 0.0809(4) 0.0022(3) 0.0304(3) 0.0052(3)
P1 0.0357(5) 0.0369(5) 0.0394(6) -0.0001(5) 0.0125(5) -0.0025(4)
O1 0.099(3) 0.054(2) 0.061(2) -0.0143(18) 0.008(2) -0.014(2)
N1 0.0324(17) 0.0364(18) 0.043(2) 0.0022(15) 0.0062(15) -0.0012(14)
N2 0.0397(19) 0.0369(18) 0.0377(18) -0.0004(15) 0.0106(16) -0.0023(15)
C1 0.045(2) 0.035(2) 0.040(2) 0.0008(18) 0.009(2) -0.0034(18)
C2 0.057(3) 0.048(3) 0.046(3) -0.005(2) 0.014(2) -0.003(2)
C3 0.092(4) 0.063(3) 0.053(3) 0.000(3) 0.033(3) 0.004(3)
C4 0.113(5) 0.071(4) 0.039(3) -0.010(3) 0.012(3) -0.002(4)
C5 0.088(4) 0.071(4) 0.049(3) -0.011(3) -0.004(3) -0.019(3)
C6 0.055(3) 0.053(3) 0.053(3) -0.002(2) 0.004(2) -0.014(2)
C7 0.043(2) 0.034(2) 0.036(2) -0.0008(17) 0.0100(19) -0.0034(18)
C8 0.053(3) 0.047(2) 0.054(3) 0.007(2) 0.021(2) 0.000(2)
C9 0.053(3) 0.055(3) 0.061(3) 0.003(3) 0.010(3) 0.008(2)
C10 0.077(4) 0.044(3) 0.052(3) 0.008(2) 0.008(3) 0.004(3)
C11 0.093(4) 0.061(3) 0.072(4) 0.026(3) 0.038(4) 0.003(3)
C12 0.063(3) 0.063(3) 0.067(3) 0.015(3) 0.035(3) 0.002(3)
C13 0.043(2) 0.038(2) 0.045(2) 0.0014(19) 0.008(2) -0.0013(19)
C14 0.047(2) 0.038(2) 0.039(2) 0.0018(19) 0.014(2) -0.0028(19)
C15 0.054(3) 0.060(3) 0.060(3) -0.006(3) 0.018(3) -0.014(2)
C16 0.061(3) 0.073(4) 0.071(4) -0.016(3) 0.007(3) -0.017(3)
C17 0.088(4) 0.056(3) 0.050(3) -0.007(3) 0.013(3) 0.016(3)
C18 0.065(3) 0.047(3) 0.043(3) -0.001(2) 0.011(2) 0.010(2)

loop_
_atom_type_symbol
_atom_type_description
_atom_type_scat_dispersion_real
_atom_type_scat_dispersion_imag
_atom_type_scat_source
Se Se -0.7943 1.1372 'International Tables Vol C Tables 4.2.6.8 and 6.1.1.4'
P P 0.2955 0.4335 'International Tables Vol C Tables 4.2.6.8 and 6.1.1.4'
O O 0.0492 0.0322 'International Tables Vol C Tables 4.2.6.8 and 6.1.1.4'
N N 0.0311 0.0180 'International Tables Vol C Tables 4.2.6.8 and 6.1.1.4'
C C 0.0181 0.0091 'International Tables Vol C Tables 4.2.6.8 and 6.1.1.4'
H H 0.0000 0.0000 'International Tables Vol C Tables 4.2.6.8 and 6.1.1.4'

loop_
_geom_angle_atom_site_label_1
_geom_angle_atom_site_label_2
_geom_angle_atom_site_label_3
_geom_angle
_geom_angle_site_symmetry_1
_geom_angle_site_symmetry_3
_geom_angle_publ_flag
N1 P1 C1 103.2(2) . . ?
N1 P1 C7 103.54(18) . . ?
C1 P1 C7 106.47(19) . . ?
N1 P1 Se1 116.74(13) . . ?
C1 P1 Se1 111.86(15) . . ?
C7 P1 Se1 113.92(16) . . ?
C16 O1 C17 110.1(4) . . ?
C13 N1 P1 117.5(3) . . ?
C13 N1 H1 121.3 . . ?
P1 N1 H1 121.3 . . ?
C18 N2 C15 108.7(4) . . ?
C18 N2 C14 111.3(3) . . ?
C15 N2 C14 110.1(4) . . ?
C2 C1 C6 119.4(4) . . ?
C2 C1 P1 121.1(3) . . ?
C6 C1 P1 119.5(4) . . ?
C1 C2 C3 120.2(5) . . ?
C1 C2 H2 119.9 . . ?
C3 C2 H2 119.9 . . ?
C4 C3 C2 119.2(6) . . ?
C4 C3 H3 120.4 . . ?
C2 C3 H3 120.4 . . ?
C5 C4 C3 120.8(5) . . ?
C5 C4 H4 119.6 . . ?
C3 C4 H4 119.6 . . ?
C4 C5 C6 120.8(5) . . ?
C4 C5 H5 119.6 . . ?
C6 C5 H5 119.6 . . ?
C5 C6 C1 119.6(6) . . ?
C5 C6 H6 120.2 . . ?
C1 C6 H6 120.2 . . ?
C12 C7 C8 119.1(4) . . ?
C12 C7 P1 120.8(4) . . ?
C8 C7 P1 120.1(3) . . ?
C9 C8 C7 119.7(5) . . ?
C9 C8 H8 120.1 . . ?
C7 C8 H8 120.1 . . ?
C10 C9 C8 120.7(5) . . ?
C10 C9 H9 119.7 . . ?
C8 C9 H9 119.7 . . ?
C11 C10 C9 120.0(5) . . ?
C11 C10 H10 120.0 . . ?
C9 C10 H10 120.0 . . ?
C10 C11 C12 120.2(5) . . ?
C10 C11 H11 119.9 . . ?
C12 C11 H11 119.9 . . ?
C7 C12 C11 120.3(5) . . ?
C7 C12 H12 119.8 . . ?
C11 C12 H12 119.8 . . ?
N1 C13 C14 112.1(3) . . ?
N1 C13 H13A 109.2 . . ?
C14 C13 H13A 109.2 . . ?
N1 C13 H13B 109.2 . . ?
C14 C13 H13B 109.2 . . ?
H13A C13 H13B 107.9 . . ?
N2 C14 C13 112.7(4) . . ?
N2 C14 H14A 109.1 . . ?
C13 C14 H14A 109.1 . . ?
N2 C14 H14B 109.1 . . ?
C13 C14 H14B 109.1 . . ?
H14A C14 H14B 107.8 . . ?
N2 C15 C16 110.0(4) . . ?
N2 C15 H15A 109.7 . . ?
C16 C15 H15A 109.7 . . ?
N2 C15 H15B 109.7 . . ?
C16 C15 H15B 109.7 . . ?
H15A C15 H15B 108.2 . . ?
O1 C16 C15 111.8(4) . . ?
O1 C16 H16A 109.3 . . ?
C15 C16 H16A 109.3 . . ?
O1 C16 H16B 109.3 . . ?
C15 C16 H16B 109.3 . . ?
H16A C16 H16B 107.9 . . ?
O1 C17 C18 112.0(5) . . ?
O1 C17 H17A 109.2 . . ?
C18 C17 H17A 109.2 . . ?
O1 C17 H17B 109.2 . . ?
C18 C17 H17B 109.2 . . ?
H17A C17 H17B 107.9 . . ?
N2 C18 C17 110.2(4) . . ?
N2 C18 H18A 109.6 . . ?
C17 C18 H18A 109.6 . . ?
N2 C18 H18B 109.6 . . ?
C17 C18 H18B 109.6 . . ?
H18A C18 H18B 108.1 . . ?

loop_
_geom_bond_atom_site_label_1
_geom_bond_atom_site_label_2
_geom_bond_distance
_geom_bond_site_symmetry_2
_geom_bond_publ_flag
Se1 P1 2.1026(13) . ?
P1 N1 1.661(3) . ?
P1 C1 1.812(5) . ?
P1 C7 1.815(4) . ?
O1 C16 1.417(7) . ?
O1 C17 1.418(7) . ?
N1 C13 1.465(5) . ?
N1 H1 0.8600 . ?
N2 C18 1.454(6) . ?
N2 C15 1.459(6) . ?
N2 C14 1.462(5) . ?
C1 C2 1.379(6) . ?
C1 C6 1.393(6) . ?
C2 C3 1.393(7) . ?
C2 H2 0.9300 . ?
C3 C4 1.383(9) . ?
C3 H3 0.9300 . ?
C4 C5 1.350(8) . ?
C4 H4 0.9300 . ?
C5 C6 1.379(7) . ?
C5 H5 0.9300 . ?
C6 H6 0.9300 . ?
C7 C12 1.378(6) . ?
C7 C8 1.385(6) . ?
C8 C9 1.379(6) . ?
C8 H8 0.9300 . ?
C9 C10 1.366(7) . ?
C9 H9 0.9300 . ?
C10 C11 1.361(8) . ?
C10 H10 0.9300 . ?
C11 C12 1.383(7) . ?
C11 H11 0.9300 . ?
C12 H12 0.9300 . ?
C13 C14 1.508(6) . ?
C13 H13A 0.9700 . ?
C13 H13B 0.9700 . ?
C14 H14A 0.9700 . ?
C14 H14B 0.9700 . ?
C15 C16 1.515(7) . ?
C15 H15A 0.9700 . ?
C15 H15B 0.9700 . ?
C16 H16A 0.9700 . ?
C16 H16B 0.9700 . ?
C17 C18 1.511(6) . ?
C17 H17A 0.9700 . ?
C17 H17B 0.9700 . ?
C18 H18A 0.9700 . ?
C18 H18B 0.9700 . ?

loop_
_geom_torsion_atom_site_label_1
_geom_torsion_atom_site_label_2
_geom_torsion_atom_site_label_3
_geom_torsion_atom_site_label_4
_geom_torsion
_geom_torsion_site_symmetry_1
_geom_torsion_site_symmetry_2
_geom_torsion_site_symmetry_3
_geom_torsion_site_symmetry_4
_geom_torsion_publ_flag
C1 P1 N1 C13 -68.8(3) . . . . ?
C7 P1 N1 C13 -179.7(3) . . . . ?
Se1 P1 N1 C13 54.3(3) . . . . ?
N1 P1 C1 C2 -26.0(4) . . . . ?
C7 P1 C1 C2 82.6(4) . . . . ?
Se1 P1 C1 C2 -152.3(3) . . . . ?
N1 P1 C1 C6 153.6(4) . . . . ?
C7 P1 C1 C6 -97.7(4) . . . . ?
Se1 P1 C1 C6 27.3(4) . . . . ?
C6 C1 C2 C3 -0.2(7) . . . . ?
P1 C1 C2 C3 179.4(4) . . . . ?
C1 C2 C3 C4 0.3(8) . . . . ?
C2 C3 C4 C5 0.2(9) . . . . ?
C3 C4 C5 C6 -0.8(10) . . . . ?
C4 C5 C6 C1 0.9(9) . . . . ?
C2 C1 C6 C5 -0.4(7) . . . . ?
P1 C1 C6 C5 179.9(4) . . . . ?
N1 P1 C7 C12 -135.1(4) . . . . ?
C1 P1 C7 C12 116.4(4) . . . . ?
Se1 P1 C7 C12 -7.3(4) . . . . ?
N1 P1 C7 C8 46.1(4) . . . . ?
C1 P1 C7 C8 -62.4(4) . . . . ?
Se1 P1 C7 C8 173.9(3) . . . . ?
C12 C7 C8 C9 -0.2(7) . . . . ?
P1 C7 C8 C9 178.6(4) . . . . ?
C7 C8 C9 C10 0.4(8) . . . . ?
C8 C9 C10 C11 -0.4(8) . . . . ?
C9 C10 C11 C12 0.2(9) . . . . ?
C8 C7 C12 C11 0.0(8) . . . . ?
P1 C7 C12 C11 -178.8(4) . . . . ?
C10 C11 C12 C7 0.0(9) . . . . ?
P1 N1 C13 C14 169.5(3) . . . . ?
C18 N2 C14 C13 78.1(4) . . . . ?
C15 N2 C14 C13 -161.3(4) . . . . ?
N1 C13 C14 N2 70.8(5) . . . . ?
C18 N2 C15 C16 -57.6(5) . . . . ?
C14 N2 C15 C16 -179.8(4) . . . . ?
C17 O1 C16 C15 -56.7(6) . . . . ?
N2 C15 C16 O1 58.2(6) . . . . ?
C16 O1 C17 C18 56.6(6) . . . . ?
C15 N2 C18 C17 57.5(5) . . . . ?
C14 N2 C18 C17 178.9(4) . . . . ?
O1 C17 C18 N2 -57.9(6) . . . . ?
